data_1540728
loop_
_publ_author_name
'Yap, Wai-Sum'
'Gan, Chew-Yan'
'Sim, Kae-Shin'
'Lim, Siew-Huah'
'Low, Yun-Yee'
'Kam, Toh-Seok'

_publ_section_title
;
 Aspidofractinine and Eburnane Alkaloids from a North Borneo Kopsia.
 Ring-Contracted, Additional Ring-Fused, and Paucidactine-Type
 Aspidofractinine Alkaloids from K. pauciflora.
;
_journal_issue 1
_journal_name_full 'Journal of natural products'
_journal_page_first 230
_journal_page_last 239
_journal_paper_doi 10.1021/acs.jnatprod.5b00992
_journal_volume 79
_journal_year 2016
_chemical_absolute_configuration syn
_chemical_formula_moiety 'C23 H24 N2 O7'
_chemical_formula_sum 'C23 H24 N2 O7'
_chemical_formula_weight 440.44
_chemical_melting_point 480.0(10)
_chemical_name_common Paucidactinine
_space_group_crystal_system monoclinic
_space_group_IT_number 4
_space_group_name_Hall 'P 2yb'
_space_group_name_H-M_alt 'P 1 21 1'
_symmetry_space_group_name_Hall 'P 2yb'
_symmetry_space_group_name_H-M 'P 1 21 1'
_atom_sites_solution_hydrogens geom
_audit_creation_method SHELXL-2014/7
_cell_angle_alpha 90
_cell_angle_beta 109.845(3)
_cell_angle_gamma 90
_cell_formula_units_Z 2
_cell_length_a 9.9492(5)
_cell_length_b 8.2037(4)
_cell_length_c 13.0494(7)
_cell_measurement_reflns_used 3261
_cell_measurement_temperature 100(2)
_cell_measurement_theta_max 29.65
_cell_measurement_theta_min 2.24
_cell_volume 1001.84(9)
_computing_cell_refinement 'SAINT (Bruker, 2007)'
_computing_data_collection 'APEX2 (Bruker, 2007)'
_computing_data_reduction 'SAINT (Bruker, 2007)'
_computing_molecular_graphics 'X-SEED (Barbour, 2001)'
_computing_publication_material 'enCIFer (Allen et al., 2004)'
_computing_structure_refinement 'SHELXL-2014/7 (Sheldrick, 2014)'
_computing_structure_solution 'SHELXS97 (Sheldrick, 2008)'
_diffrn_ambient_temperature 100(2)
_diffrn_measured_fraction_theta_full 1.000
_diffrn_measured_fraction_theta_max 1.000
_diffrn_measurement_device_type 'Bruker APEX-II CCD'
_diffrn_measurement_method '\w scans'
_diffrn_radiation_type MoK\a
_diffrn_radiation_wavelength 0.71073
_diffrn_reflns_av_R_equivalents 0.0461
_diffrn_reflns_av_unetI/netI 0.0661
_diffrn_reflns_laue_measured_fraction_full 1.000
_diffrn_reflns_laue_measured_fraction_max 1.000
_diffrn_reflns_limit_h_max 12
_diffrn_reflns_limit_h_min -12
_diffrn_reflns_limit_k_max 10
_diffrn_reflns_limit_k_min -10
_diffrn_reflns_limit_l_max 16
_diffrn_reflns_limit_l_min -16
_diffrn_reflns_number 9224
_diffrn_reflns_point_group_measured_fraction_full 0.990
_diffrn_reflns_point_group_measured_fraction_max 0.978
_diffrn_reflns_theta_full 25.005
_diffrn_reflns_theta_max 27.499
_diffrn_reflns_theta_min 1.659
_diffrn_source 'fine-focus sealed tube'
_exptl_absorpt_coefficient_mu 0.109
_exptl_absorpt_correction_T_max 0.9935
_exptl_absorpt_correction_T_min 0.9395
_exptl_absorpt_correction_type multi-scan
_exptl_absorpt_process_details 'SADABS (Bruker, 2006)'
_exptl_crystal_colour colourless
_exptl_crystal_density_diffrn 1.460
_exptl_crystal_density_method 'not measured'
_exptl_crystal_description block
_exptl_crystal_F_000 464
_exptl_crystal_size_max 0.580
_exptl_crystal_size_mid 0.150
_exptl_crystal_size_min 0.060
_refine_diff_density_max 0.350
_refine_diff_density_min -0.312
_refine_diff_density_rms 0.070
_refine_ls_abs_structure_details
;
 Flack x determined using 1371 quotients [(I+)-(I-)]/[(I+)+(I-)]
 (Parsons, Flack and Wagner, Acta Cryst. B69 (2013) 249-259).
;
_refine_ls_abs_structure_Flack -0.6(7)
_refine_ls_extinction_method none
_refine_ls_goodness_of_fit_ref 1.037
_refine_ls_hydrogen_treatment constr
_refine_ls_matrix_type full
_refine_ls_number_parameters 291
_refine_ls_number_reflns 4506
_refine_ls_number_restraints 1
_refine_ls_restrained_S_all 1.037
_refine_ls_R_factor_all 0.0664
_refine_ls_R_factor_gt 0.0535
_refine_ls_shift/su_max <0.001
_refine_ls_shift/su_mean <0.001
_refine_ls_structure_factor_coef Fsqd
_refine_ls_weighting_details 'w=1/[\s^2^(Fo^2^)+(0.0727P)^2^] where P=(Fo^2^+2Fc^2^)/3'
_refine_ls_weighting_scheme calc
_refine_ls_wR_factor_gt 0.1226
_refine_ls_wR_factor_ref 0.1282
_reflns_Friedel_coverage 0.830
_reflns_friedel_fraction_full 0.978
_reflns_friedel_fraction_max 0.954
_reflns_number_gt 3803
_reflns_number_total 4506
_reflns_threshold_expression 'I > 2\s(I)'
_cod_data_source_file np5b00992_si_004.cif
_cod_data_source_block Paucidactinine
_cod_depositor_comments
;
The following automatic conversions were performed:

'_chemical_melting_point' value '479-481' was changed to '480.0(10)'
- the average value was taken and precision was estimated.

Automatic conversion script
Id: cif_fix_values 4268 2015-11-12 08:31:59Z antanas 

 Adding full bibliography for 1540726--1540731.cif.
;
_cod_database_code 1540728
_shelx_shelxl_version_number 2014/7
_shelx_space_group_comment
;
The symmetry employed for this shelxl refinement is uniquely defined
by the following loop, which should always be used as a source of
symmetry information in preference to the above space-group names.
They are only intended as comments.
;
_shelx_estimated_absorpt_t_min 0.939
_shelx_estimated_absorpt_t_max 0.993

loop_
_space_group_symop_operation_xyz
'x, y, z'
'-x, y+1/2, -z'

loop_
_atom_site_label
_atom_site_type_symbol
_atom_site_fract_x
_atom_site_fract_y
_atom_site_fract_z
_atom_site_U_iso_or_equiv
_atom_site_adp_type
_atom_site_occupancy
_atom_site_site_symmetry_order
_atom_site_calc_flag
_atom_site_refinement_flags_posn
_atom_site_refinement_flags_adp
C2 C 0.8798(4) 0.4791(4) 0.2433(3) 0.0132(7) Uani 1 1 d . .
C3 C 0.5144(4) 0.2895(5) 0.3794(3) 0.0206(8) Uani 1 1 d . .
H3A H 0.4851 0.1802 0.3962 0.025 Uiso 1 1 calc R U
H3B H 0.4267 0.3556 0.3480 0.025 Uiso 1 1 calc R U
C5 C 0.6905(4) 0.1408(4) 0.3184(3) 0.0159(8) Uani 1 1 d . .
H5A H 0.6436 0.0335 0.2974 0.019 Uiso 1 1 calc R U
H5B H 0.7512 0.1376 0.3962 0.019 Uiso 1 1 calc R U
C6 C 0.7798(4) 0.1868(4) 0.2453(3) 0.0138(7) Uani 1 1 d . .
H6 H 0.7412 0.1217 0.1767 0.017 Uiso 1 1 calc R U
C7 C 0.7452(4) 0.3691(4) 0.2139(3) 0.0123(7) Uani 1 1 d . .
C8 C 0.6874(4) 0.3827(4) 0.0912(3) 0.0143(7) Uani 1 1 d . .
C9 C 0.5529(4) 0.3484(5) 0.0222(3) 0.0189(8) Uani 1 1 d . .
H9 H 0.4804 0.3175 0.0505 0.023 Uiso 1 1 calc R U
C10 C 0.5220(4) 0.3588(5) -0.0917(3) 0.0234(9) Uani 1 1 d . .
H10 H 0.4298 0.3348 -0.1420 0.028 Uiso 1 1 calc R U
C11 C 0.6322(4) 0.4055(5) -0.1252(3) 0.0219(8) Uani 1 1 d . .
C12 C 0.7693(4) 0.4409(5) -0.0566(3) 0.0184(8) Uani 1 1 d . .
C13 C 0.8007(4) 0.4258(5) 0.0543(3) 0.0152(7) Uani 1 1 d . .
C14 C 0.6084(4) 0.3691(5) 0.4854(3) 0.0222(8) Uani 1 1 d . .
H14A H 0.6902 0.2970 0.5226 0.027 Uiso 1 1 calc R U
H14B H 0.5523 0.3852 0.5345 0.027 Uiso 1 1 calc R U
C15 C 0.6635(4) 0.5342(5) 0.4610(3) 0.0200(8) Uani 1 1 d . .
H15A H 0.5818 0.6091 0.4301 0.024 Uiso 1 1 calc R U
H15B H 0.7275 0.5825 0.5298 0.024 Uiso 1 1 calc R U
C16 C 0.9782(4) 0.4259(5) 0.3564(3) 0.0165(7) Uani 1 1 d . .
C17 C 0.8902(4) 0.4347(5) 0.4339(3) 0.0168(8) Uani 1 1 d . .
H17A H 0.8751 0.3229 0.4564 0.020 Uiso 1 1 calc R U
H17B H 0.9452 0.4961 0.5002 0.020 Uiso 1 1 calc R U
C18 C 0.8396(4) 0.6578(4) 0.2482(3) 0.0170(8) Uani 1 1 d . .
H18A H 0.7682 0.6904 0.1776 0.020 Uiso 1 1 calc R U
H18B H 0.9254 0.7270 0.2614 0.020 Uiso 1 1 calc R U
C19 C 0.7768(4) 0.6841(5) 0.3409(3) 0.0179(8) Uani 1 1 d . .
H19A H 0.8461 0.7443 0.4019 0.022 Uiso 1 1 calc R U
H19B H 0.6879 0.7492 0.3136 0.022 Uiso 1 1 calc R U
C20 C 0.7447(4) 0.5172(5) 0.3810(3) 0.0158(7) Uani 1 1 d . .
C21 C 0.6496(4) 0.4233(4) 0.2782(3) 0.0134(7) Uani 1 1 d . .
H21 H 0.5733 0.4976 0.2321 0.016 Uiso 1 1 calc R U
C22 C 0.9351(4) 0.1426(4) 0.2966(3) 0.0156(8) Uani 1 1 d . .
C23 C 0.7658(4) 0.4598(6) -0.2276(3) 0.0310(10) Uani 1 1 d . .
H23A H 0.7683 0.5533 -0.2750 0.037 Uiso 1 1 calc R U
H23B H 0.8040 0.3628 -0.2536 0.037 Uiso 1 1 calc R U
C24 C 1.0632(4) 0.4632(5) 0.1475(3) 0.0193(8) Uani 1 1 d . .
C25 C 1.2119(4) 0.4234(7) 0.0431(4) 0.0370(11) Uani 1 1 d . .
H25A H 1.2434 0.5373 0.0520 0.055 Uiso 1 1 calc R U
H25B H 1.2076 0.3844 -0.0290 0.055 Uiso 1 1 calc R U
H25C H 1.2796 0.3565 0.0995 0.055 Uiso 1 1 calc R U
N1 N 0.9263(3) 0.4542(4) 0.1466(2) 0.0140(6) Uani 1 1 d . .
N4 N 0.5846(3) 0.2722(4) 0.2974(2) 0.0149(6) Uani 1 1 d . .
O11 O 0.6235(3) 0.4303(4) -0.23178(19) 0.0266(7) Uani 1 1 d . .
O12 O 0.8503(3) 0.4947(4) -0.1171(2) 0.0266(7) Uani 1 1 d . .
O22 O 0.9796(3) 0.0080(3) 0.2924(2) 0.0235(6) Uani 1 1 d . .
O24 O 1.1656(3) 0.5117(4) 0.2228(2) 0.0266(7) Uani 1 1 d . .
O25 O 1.0713(3) 0.4114(4) 0.0529(2) 0.0248(6) Uani 1 1 d . .
O16A O 1.0289(3) 0.2589(3) 0.3500(2) 0.0174(6) Uani 1 1 d . .
O16B O 1.1002(3) 0.5180(3) 0.4016(2) 0.0212(6) Uani 1 1 d . .
H16B H 1.1423 0.5287 0.3560 0.032 Uiso 1 1 calc R U

loop_
_atom_site_aniso_label
_atom_site_aniso_U_11
_atom_site_aniso_U_22
_atom_site_aniso_U_33
_atom_site_aniso_U_23
_atom_site_aniso_U_13
_atom_site_aniso_U_12
C2 0.0176(17) 0.0145(17) 0.0076(15) 0.0020(13) 0.0045(14) 0.0014(14)
C3 0.026(2) 0.028(2) 0.0115(17) 0.0012(15) 0.0106(16) -0.0029(17)
C5 0.0224(19) 0.0169(18) 0.0102(16) 0.0009(14) 0.0078(15) -0.0034(15)
C6 0.0190(18) 0.0131(17) 0.0107(16) -0.0019(13) 0.0068(14) -0.0026(14)
C7 0.0142(17) 0.0147(17) 0.0064(15) 0.0014(13) 0.0015(13) 0.0015(15)
C8 0.0198(18) 0.0167(18) 0.0079(15) 0.0006(13) 0.0066(14) -0.0004(15)
C9 0.0170(18) 0.030(2) 0.0110(17) 0.0033(16) 0.0063(15) -0.0023(17)
C10 0.0144(18) 0.044(3) 0.0089(17) -0.0005(17) -0.0003(14) -0.0027(19)
C11 0.026(2) 0.032(2) 0.0091(16) 0.0004(16) 0.0085(15) 0.0020(17)
C12 0.0193(19) 0.025(2) 0.0151(17) 0.0018(16) 0.0118(15) -0.0012(17)
C13 0.0155(17) 0.0188(17) 0.0114(15) 0.0016(14) 0.0047(14) -0.0002(15)
C14 0.030(2) 0.027(2) 0.0132(17) -0.0005(15) 0.0131(16) 0.0016(18)
C15 0.027(2) 0.021(2) 0.0145(17) -0.0017(15) 0.0107(16) 0.0024(17)
C16 0.0209(19) 0.0183(18) 0.0098(15) -0.0008(15) 0.0046(14) 0.0010(16)
C17 0.0232(19) 0.0190(19) 0.0083(15) -0.0041(15) 0.0054(14) -0.0023(16)
C18 0.024(2) 0.0167(19) 0.0126(17) 0.0005(14) 0.0091(16) -0.0005(15)
C19 0.026(2) 0.0178(18) 0.0110(16) -0.0016(14) 0.0072(15) 0.0007(16)
C20 0.025(2) 0.0163(17) 0.0081(16) -0.0014(14) 0.0080(15) 0.0027(16)
C21 0.0197(18) 0.0148(17) 0.0063(14) 0.0011(14) 0.0052(14) 0.0018(15)
C22 0.025(2) 0.0154(18) 0.0088(16) 0.0050(14) 0.0088(15) 0.0012(15)
C23 0.023(2) 0.059(3) 0.0113(18) 0.0026(19) 0.0056(16) -0.004(2)
C24 0.0199(19) 0.022(2) 0.0175(18) 0.0001(15) 0.0087(16) -0.0007(16)
C25 0.021(2) 0.067(3) 0.030(2) -0.008(2) 0.0166(19) -0.001(2)
N1 0.0147(14) 0.0214(16) 0.0055(13) -0.0009(12) 0.0029(11) -0.0020(13)
N4 0.0187(16) 0.0180(15) 0.0111(14) -0.0010(12) 0.0091(13) -0.0017(13)
O11 0.0235(14) 0.0528(19) 0.0056(11) 0.0026(13) 0.0076(11) -0.0042(14)
O12 0.0222(14) 0.0508(19) 0.0091(12) 0.0022(12) 0.0084(11) -0.0074(14)
O22 0.0291(15) 0.0158(14) 0.0273(15) 0.0025(12) 0.0121(13) 0.0062(13)
O24 0.0182(14) 0.0439(17) 0.0174(13) -0.0031(13) 0.0055(12) -0.0064(14)
O25 0.0193(14) 0.0421(17) 0.0164(13) -0.0048(13) 0.0105(11) 0.0011(13)
O16A 0.0192(14) 0.0194(13) 0.0122(12) -0.0002(10) 0.0034(10) 0.0025(11)
O16B 0.0203(14) 0.0288(15) 0.0127(13) -0.0027(11) 0.0033(11) -0.0061(12)

loop_
_atom_type_symbol
_atom_type_description
_atom_type_scat_dispersion_real
_atom_type_scat_dispersion_imag
_atom_type_scat_source
C C 0.0033 0.0016 'International Tables Vol C Tables 4.2.6.8 and 6.1.1.4'
H H 0.0000 0.0000 'International Tables Vol C Tables 4.2.6.8 and 6.1.1.4'
N N 0.0061 0.0033 'International Tables Vol C Tables 4.2.6.8 and 6.1.1.4'
O O 0.0106 0.0060 'International Tables Vol C Tables 4.2.6.8 and 6.1.1.4'

loop_
_geom_angle_atom_site_label_1
_geom_angle_atom_site_label_2
_geom_angle_atom_site_label_3
_geom_angle
N1 C2 C18 109.1(3)
N1 C2 C16 119.6(3)
C18 C2 C16 108.9(3)
N1 C2 C7 101.5(3)
C18 C2 C7 110.7(3)
C16 C2 C7 106.7(3)
N4 C3 C14 113.8(3)
N4 C3 H3A 108.8
C14 C3 H3A 108.8
N4 C3 H3B 108.8
C14 C3 H3B 108.8
H3A C3 H3B 107.7
N4 C5 C6 103.4(3)
N4 C5 H5A 111.1
C6 C5 H5A 111.1
N4 C5 H5B 111.1
C6 C5 H5B 111.1
H5A C5 H5B 109.1
C22 C6 C5 112.5(3)
C22 C6 C7 116.7(3)
C5 C6 C7 105.9(3)
C22 C6 H6 107.1
C5 C6 H6 107.1
C7 C6 H6 107.1
C8 C7 C21 118.3(3)
C8 C7 C2 101.9(3)
C21 C7 C2 109.9(3)
C8 C7 C6 108.7(3)
C21 C7 C6 104.9(3)
C2 C7 C6 113.5(3)
C9 C8 C13 122.9(3)
C9 C8 C7 128.3(3)
C13 C8 C7 108.6(3)
C8 C9 C10 119.8(3)
C8 C9 H9 120.1
C10 C9 H9 120.1
C11 C10 C9 116.2(3)
C11 C10 H10 121.9
C9 C10 H10 121.9
C10 C11 O11 125.6(4)
C10 C11 C12 125.0(3)
O11 C11 C12 109.4(3)
O12 C12 C13 131.5(3)
O12 C12 C11 109.6(3)
C13 C12 C11 118.8(3)
C12 C13 C8 117.3(3)
C12 C13 N1 133.7(3)
C8 C13 N1 108.9(3)
C3 C14 C15 109.9(3)
C3 C14 H14A 109.7
C15 C14 H14A 109.7
C3 C14 H14B 109.7
C15 C14 H14B 109.7
H14A C14 H14B 108.2
C20 C15 C14 111.8(3)
C20 C15 H15A 109.3
C14 C15 H15A 109.3
C20 C15 H15B 109.3
C14 C15 H15B 109.3
H15A C15 H15B 107.9
O16B C16 O16A 105.4(3)
O16B C16 C2 115.9(3)
O16A C16 C2 109.3(3)
O16B C16 C17 107.8(3)
O16A C16 C17 111.2(3)
C2 C16 C17 107.3(3)
C20 C17 C16 112.5(3)
C20 C17 H17A 109.1
C16 C17 H17A 109.1
C20 C17 H17B 109.1
C16 C17 H17B 109.1
H17A C17 H17B 107.8
C2 C18 C19 110.3(3)
C2 C18 H18A 109.6
C19 C18 H18A 109.6
C2 C18 H18B 109.6
C19 C18 H18B 109.6
H18A C18 H18B 108.1
C20 C19 C18 109.0(3)
C20 C19 H19A 109.9
C18 C19 H19A 109.9
C20 C19 H19B 109.9
C18 C19 H19B 109.9
H19A C19 H19B 108.3
C15 C20 C17 111.7(3)
C15 C20 C19 111.7(3)
C17 C20 C19 105.8(3)
C15 C20 C21 109.0(3)
C17 C20 C21 112.0(3)
C19 C20 C21 106.5(3)
N4 C21 C7 104.0(3)
N4 C21 C20 116.6(3)
C7 C21 C20 107.8(3)
N4 C21 H21 109.4
C7 C21 H21 109.4
C20 C21 H21 109.4
O22 C22 O16A 118.2(3)
O22 C22 C6 122.8(3)
O16A C22 C6 119.0(3)
O11 C23 O12 108.0(3)
O11 C23 H23A 110.1
O12 C23 H23A 110.1
O11 C23 H23B 110.1
O12 C23 H23B 110.1
H23A C23 H23B 108.4
O24 C24 O25 123.7(3)
O24 C24 N1 125.8(3)
O25 C24 N1 110.5(3)
O25 C25 H25A 109.5
O25 C25 H25B 109.5
H25A C25 H25B 109.5
O25 C25 H25C 109.5
H25A C25 H25C 109.5
H25B C25 H25C 109.5
C24 N1 C13 127.1(3)
C24 N1 C2 125.4(3)
C13 N1 C2 107.5(3)
C21 N4 C5 108.9(3)
C21 N4 C3 113.0(3)
C5 N4 C3 115.1(3)
C11 O11 C23 105.5(3)
C12 O12 C23 104.9(3)
C24 O25 C25 115.1(3)
C22 O16A C16 119.7(3)
C16 O16B H16B 109.5

loop_
_geom_bond_atom_site_label_1
_geom_bond_atom_site_label_2
_geom_bond_distance
C2 N1 1.499(4)
C2 C18 1.526(5)
C2 C16 1.532(5)
C2 C7 1.551(5)
C3 N4 1.470(4)
C3 C14 1.529(5)
C3 H3A 0.9900
C3 H3B 0.9900
C5 N4 1.467(5)
C5 C6 1.555(5)
C5 H5A 0.9900
C5 H5B 0.9900
C6 C22 1.505(5)
C6 C7 1.558(5)
C6 H6 1.0000
C7 C8 1.510(4)
C7 C21 1.533(4)
C8 C9 1.365(5)
C8 C13 1.414(5)
C9 C10 1.414(5)
C9 H9 0.9500
C10 C11 1.366(5)
C10 H10 0.9500
C11 O11 1.379(4)
C11 C12 1.385(5)
C12 O12 1.378(4)
C12 C13 1.378(5)
C13 N1 1.430(5)
C14 C15 1.535(5)
C14 H14A 0.9900
C14 H14B 0.9900
C15 C20 1.528(5)
C15 H15A 0.9900
C15 H15B 0.9900
C16 O16B 1.380(5)
C16 O16A 1.472(5)
C16 C17 1.548(4)
C17 C20 1.533(5)
C17 H17A 0.9900
C17 H17B 0.9900
C18 C19 1.554(5)
C18 H18A 0.9900
C18 H18B 0.9900
C19 C20 1.537(5)
C19 H19A 0.9900
C19 H19B 0.9900
C20 C21 1.557(5)
C21 N4 1.458(5)
C21 H21 1.0000
C22 O22 1.198(4)
C22 O16A 1.351(5)
C23 O11 1.420(5)
C23 O12 1.430(5)
C23 H23A 0.9900
C23 H23B 0.9900
C24 O24 1.218(5)
C24 O25 1.333(4)
C24 N1 1.360(5)
C25 O25 1.451(4)
C25 H25A 0.9800
C25 H25B 0.9800
C25 H25C 0.9800
O16B H16B 0.8400

loop_
_geom_torsion_atom_site_label_1
_geom_torsion_atom_site_label_2
_geom_torsion_atom_site_label_3
_geom_torsion_atom_site_label_4
_geom_torsion
N4 C5 C6 C22 144.9(3)
N4 C5 C6 C7 16.3(4)
N1 C2 C7 C8 -32.6(3)
C18 C2 C7 C8 83.1(3)
C16 C2 C7 C8 -158.6(3)
N1 C2 C7 C21 -158.9(3)
C18 C2 C7 C21 -43.2(4)
C16 C2 C7 C21 75.2(3)
N1 C2 C7 C6 84.1(3)
C18 C2 C7 C6 -160.3(3)
C16 C2 C7 C6 -41.9(4)
C22 C6 C7 C8 111.5(3)
C5 C6 C7 C8 -122.5(3)
C22 C6 C7 C21 -121.0(3)
C5 C6 C7 C21 5.0(4)
C22 C6 C7 C2 -1.1(4)
C5 C6 C7 C2 124.9(3)
C21 C7 C8 C9 -40.6(5)
C2 C7 C8 C9 -161.1(4)
C6 C7 C8 C9 78.8(5)
C21 C7 C8 C13 144.4(3)
C2 C7 C8 C13 23.9(4)
C6 C7 C8 C13 -96.2(4)
C13 C8 C9 C10 -1.4(6)
C7 C8 C9 C10 -175.8(4)
C8 C9 C10 C11 -0.6(6)
C9 C10 C11 O11 -176.9(4)
C9 C10 C11 C12 0.6(7)
C10 C11 C12 O12 -175.8(4)
O11 C11 C12 O12 2.2(5)
C10 C11 C12 C13 1.3(7)
O11 C11 C12 C13 179.3(4)
O12 C12 C13 C8 173.2(4)
C11 C12 C13 C8 -3.2(6)
O12 C12 C13 N1 -2.3(8)
C11 C12 C13 N1 -178.6(4)
C9 C8 C13 C12 3.4(6)
C7 C8 C13 C12 178.7(3)
C9 C8 C13 N1 179.9(3)
C7 C8 C13 N1 -4.8(4)
N4 C3 C14 C15 54.8(4)
C3 C14 C15 C20 -56.5(4)
N1 C2 C16 O16B 70.6(4)
C18 C2 C16 O16B -55.7(4)
C7 C2 C16 O16B -175.2(3)
N1 C2 C16 O16A -48.1(4)
C18 C2 C16 O16A -174.4(3)
C7 C2 C16 O16A 66.1(3)
N1 C2 C16 C17 -168.8(3)
C18 C2 C16 C17 64.9(4)
C7 C2 C16 C17 -54.6(3)
O16B C16 C17 C20 116.5(3)
O16A C16 C17 C20 -128.5(3)
C2 C16 C17 C20 -9.0(4)
N1 C2 C18 C19 174.4(3)
C16 C2 C18 C19 -53.4(4)
C7 C2 C18 C19 63.6(4)
C2 C18 C19 C20 -12.3(4)
C14 C15 C20 C17 -71.8(4)
C14 C15 C20 C19 169.9(3)
C14 C15 C20 C21 52.5(4)
C16 C17 C20 C15 -176.4(3)
C16 C17 C20 C19 -54.7(4)
C16 C17 C20 C21 60.9(4)
C18 C19 C20 C15 -172.1(3)
C18 C19 C20 C17 66.2(4)
C18 C19 C20 C21 -53.1(4)
C8 C7 C21 N4 96.6(3)
C2 C7 C21 N4 -147.0(3)
C6 C7 C21 N4 -24.7(3)
C8 C7 C21 C20 -139.0(3)
C2 C7 C21 C20 -22.7(4)
C6 C7 C21 C20 99.7(3)
C15 C20 C21 N4 -49.1(4)
C17 C20 C21 N4 75.0(4)
C19 C20 C21 N4 -169.7(3)
C15 C20 C21 C7 -165.5(3)
C17 C20 C21 C7 -41.4(4)
C19 C20 C21 C7 73.9(3)
C5 C6 C22 O22 82.2(4)
C7 C6 C22 O22 -155.1(3)
C5 C6 C22 O16A -97.7(4)
C7 C6 C22 O16A 25.0(4)
O24 C24 N1 C13 168.0(4)
O25 C24 N1 C13 -11.8(5)
O24 C24 N1 C2 -9.4(6)
O25 C24 N1 C2 170.8(3)
C12 C13 N1 C24 -19.7(7)
C8 C13 N1 C24 164.6(3)
C12 C13 N1 C2 158.2(4)
C8 C13 N1 C2 -17.5(4)
C18 C2 N1 C24 92.5(4)
C16 C2 N1 C24 -33.7(5)
C7 C2 N1 C24 -150.7(3)
C18 C2 N1 C13 -85.4(4)
C16 C2 N1 C13 148.4(3)
C7 C2 N1 C13 31.5(3)
C7 C21 N4 C5 37.4(3)
C20 C21 N4 C5 -81.1(4)
C7 C21 N4 C3 166.7(3)
C20 C21 N4 C3 48.2(4)
C6 C5 N4 C21 -33.7(4)
C6 C5 N4 C3 -161.8(3)
C14 C3 N4 C21 -50.4(4)
C14 C3 N4 C5 75.6(4)
C10 C11 O11 C23 -173.9(4)
C12 C11 O11 C23 8.2(5)
O12 C23 O11 C11 -15.2(5)
C13 C12 O12 C23 172.0(4)
C11 C12 O12 C23 -11.4(4)
O11 C23 O12 C12 16.4(5)
O24 C24 O25 C25 -2.7(6)
N1 C24 O25 C25 177.1(4)
O22 C22 O16A C16 179.7(3)
C6 C22 O16A C16 -0.4(4)
O16B C16 O16A C22 -171.8(3)
C2 C16 O16A C22 -46.6(4)
C17 C16 O16A C22 71.7(4)
